data_4113887
loop_
_publ_author_name
'Tiow-Gan Ong'
'Glenn P. A. Yap'
'Darrin S. Richeson'

_publ_section_title
;
 Catalytic Construction and Reconstruction of Guanidines: Ti-Mediated
 Guanylation of Amines and Transamination of Guanidines
;
_journal_name_full 'Journal of the American Chemical Society'
_journal_page_first 8100
_journal_page_last 8101
_journal_paper_doi 10.1021/ja035716j
_journal_volume 125
_journal_year 2003
_chemical_formula_sum 'C31 H54 F5 N9 Ti'
_chemical_formula_weight 695.73
_chemical_name_systematic
; 
 ? 
;
_space_group_IT_number 14
_symmetry_cell_setting monoclinic
_symmetry_space_group_name_Hall '-P 2ybc'
_symmetry_space_group_name_H-M 'P 1 21/c 1'
_atom_sites_solution_hydrogens geom
_atom_sites_solution_primary direct
_atom_sites_solution_secondary difmap
_audit_creation_method SHELXL-97
_cell_angle_alpha 90.00
_cell_angle_beta 91.165(2)
_cell_angle_gamma 90.00
_cell_formula_units_Z 4
_cell_length_a 16.9366(17)
_cell_length_b 11.4823(11)
_cell_length_c 18.9580(19)
_cell_measurement_reflns_used 54
_cell_measurement_temperature 203(2)
_cell_measurement_theta_max 28.29
_cell_measurement_theta_min 1.47
_cell_volume 3686.0(6)
_computing_cell_refinement 'SMART, Bruker (2000)'
_computing_data_collection 'SMART, Bruker (2000)'
_computing_data_reduction 'XPREP, Bruker (2000)'
_computing_molecular_graphics 'SHELXTL, Bruker (2000)'
_computing_publication_material 'SHELXTL, Bruker (2000)'
_computing_structure_refinement 'SHELXL-97 (Sheldrick, 1997)'
_computing_structure_solution 'SHELXS-97 (Sheldrick, 1997)'
_diffrn_ambient_temperature 203(2)
_diffrn_measured_fraction_theta_full 0.960
_diffrn_measured_fraction_theta_max 0.960
_diffrn_measurement_device_type 'CCD area detector'
_diffrn_measurement_method 'phi and omega scans'
_diffrn_radiation_monochromator graphite
_diffrn_radiation_source 'fine-focus sealed tube'
_diffrn_radiation_type MoK\a
_diffrn_radiation_wavelength 0.71073
_diffrn_reflns_av_R_equivalents 0.0811
_diffrn_reflns_av_sigmaI/netI 0.0861
_diffrn_reflns_limit_h_max 20
_diffrn_reflns_limit_h_min -20
_diffrn_reflns_limit_k_max 13
_diffrn_reflns_limit_k_min -13
_diffrn_reflns_limit_l_max 22
_diffrn_reflns_limit_l_min -22
_diffrn_reflns_number 23810
_diffrn_reflns_theta_full 25.00
_diffrn_reflns_theta_max 25.00
_diffrn_reflns_theta_min 1.20
_diffrn_standards_decay_% <1
_exptl_absorpt_coefficient_mu 0.291
_exptl_absorpt_correction_T_max 1.000000
_exptl_absorpt_correction_T_min 0.794774
_exptl_absorpt_correction_type multi-scan
_exptl_absorpt_process_details 'SADABS, Bruker (2000)'
_exptl_crystal_colour red
_exptl_crystal_density_diffrn 1.254
_exptl_crystal_description block
_exptl_crystal_F_000 1480
_exptl_crystal_size_max 0.05
_exptl_crystal_size_mid 0.02
_exptl_crystal_size_min 0.02
_refine_diff_density_max 0.504
_refine_diff_density_min -0.527
_refine_diff_density_rms 0.057
_refine_ls_extinction_method none
_refine_ls_goodness_of_fit_ref 1.017
_refine_ls_hydrogen_treatment constr
_refine_ls_matrix_type full
_refine_ls_number_parameters 415
_refine_ls_number_reflns 6239
_refine_ls_number_restraints 0
_refine_ls_restrained_S_all 1.017
_refine_ls_R_factor_all 0.1178
_refine_ls_R_factor_gt 0.0646
_refine_ls_shift/su_max 0.000
_refine_ls_shift/su_mean 0.000
_refine_ls_structure_factor_coef Fsqd
_refine_ls_weighting_details 'calc w=1/[\s^2^(Fo^2^)+(0.0526P)^2^+2.9294P] where P=(Fo^2^+2Fc^2^)/3'
_refine_ls_weighting_scheme calc
_refine_ls_wR_factor_gt 0.1237
_refine_ls_wR_factor_ref 0.1429
_reflns_number_gt 3887
_reflns_number_total 6239
_reflns_threshold_expression >2sigma(I)
_cod_data_source_file ja035716jsi20030422_012648.cif
_cod_data_source_block dr2081
_cod_database_code 4113887

loop_
_symmetry_equiv_pos_as_xyz
'x, y, z'
'-x, y+1/2, -z+1/2'
'-x, -y, -z'
'x, -y-1/2, z-1/2'

loop_
_atom_site_label
_atom_site_type_symbol
_atom_site_fract_x
_atom_site_fract_y
_atom_site_fract_z
_atom_site_U_iso_or_equiv
_atom_site_adp_type
_atom_site_occupancy
_atom_site_symmetry_multiplicity
_atom_site_calc_flag
_atom_site_refinement_flags
Ti Ti 0.26270(3) 0.05030(6) 0.31884(3) 0.02330(18) Uani 1 1 d .
F1 F 0.09914(13) -0.0843(2) 0.20251(13) 0.0538(7) Uani 1 1 d .
F2 F 0.03121(15) -0.0749(3) 0.07511(16) 0.0872(11) Uani 1 1 d .
F3 F 0.11844(19) -0.0304(3) -0.04158(14) 0.0860(11) Uani 1 1 d .
F4 F 0.27660(19) 0.0019(3) -0.02611(13) 0.0728(9) Uani 1 1 d .
F5 F 0.34662(14) -0.0055(2) 0.10163(12) 0.0522(7) Uani 1 1 d .
N1 N 0.26037(16) -0.0437(3) 0.22626(14) 0.0272(7) Uani 1 1 d .
N2 N 0.33390(16) -0.0828(3) 0.31978(15) 0.0273(7) Uani 1 1 d .
N3 N 0.34353(18) -0.2220(3) 0.22927(16) 0.0335(8) Uani 1 1 d .
N4 N 0.34450(16) 0.1838(3) 0.29941(15) 0.0254(7) Uani 1 1 d .
N5 N 0.29677(16) 0.1511(3) 0.40524(15) 0.0274(7) Uani 1 1 d .
N6 N 0.39586(18) 0.3010(3) 0.39520(17) 0.0368(8) Uani 1 1 d .
N7 N 0.15871(16) 0.1401(3) 0.28607(16) 0.0300(7) Uani 1 1 d .
N8 N 0.15813(17) -0.0093(3) 0.36059(16) 0.0310(7) Uani 1 1 d .
N9 N 0.03320(18) 0.0787(3) 0.3302(2) 0.0486(10) Uani 1 1 d .
C1 C 0.1455(2) -0.0592(4) 0.1476(2) 0.0394(10) Uani 1 1 d .
C2 C 0.1094(3) -0.0549(5) 0.0813(3) 0.0532(13) Uani 1 1 d .
C3 C 0.1532(3) -0.0343(4) 0.0229(2) 0.0570(14) Uani 1 1 d .
C4 C 0.2324(3) -0.0172(4) 0.0311(2) 0.0475(12) Uani 1 1 d .
C5 C 0.2678(2) -0.0205(4) 0.0969(2) 0.0367(10) Uani 1 1 d .
C6 C 0.2263(2) -0.0425(4) 0.15883(18) 0.0303(9) Uani 1 1 d .
C7 C 0.3989(2) -0.1418(4) 0.3596(2) 0.0337(9) Uani 1 1 d .
H7A H 0.4405 -0.1617 0.3257 0.040 Uiso 1 1 calc R
C8 C 0.3731(3) -0.2533(4) 0.3944(2) 0.0533(13) Uani 1 1 d .
H8A H 0.3524 -0.3065 0.3589 0.080 Uiso 1 1 calc R
H8B H 0.3324 -0.2363 0.4282 0.080 Uiso 1 1 calc R
H8C H 0.4180 -0.2889 0.4187 0.080 Uiso 1 1 calc R
C9 C 0.4349(2) -0.0584(4) 0.4140(2) 0.0445(11) Uani 1 1 d .
H9A H 0.4512 0.0126 0.3907 0.067 Uiso 1 1 calc R
H9B H 0.4804 -0.0948 0.4368 0.067 Uiso 1 1 calc R
H9C H 0.3959 -0.0400 0.4491 0.067 Uiso 1 1 calc R
C10 C 0.3172(2) -0.2791(4) 0.1639(2) 0.0407(10) Uani 1 1 d .
H10A H 0.2983 -0.2184 0.1305 0.049 Uiso 1 1 calc R
C11 C 0.2527(4) -0.3596(8) 0.1759(4) 0.135(4) Uani 1 1 d .
H11A H 0.2072 -0.3169 0.1924 0.203 Uiso 1 1 calc R
H11B H 0.2689 -0.4165 0.2112 0.203 Uiso 1 1 calc R
H11C H 0.2389 -0.3992 0.1322 0.203 Uiso 1 1 calc R
C12 C 0.3845(3) -0.3411(7) 0.1317(3) 0.107(3) Uani 1 1 d .
H12A H 0.4298 -0.2895 0.1303 0.161 Uiso 1 1 calc R
H12B H 0.3699 -0.3649 0.0841 0.161 Uiso 1 1 calc R
H12C H 0.3978 -0.4093 0.1597 0.161 Uiso 1 1 calc R
C13 C 0.31463(19) -0.1276(3) 0.25203(18) 0.0268(8) Uani 1 1 d .
C14 C 0.4104(2) 0.2041(4) 0.2509(2) 0.0326(9) Uani 1 1 d .
H14A H 0.4482 0.2584 0.2740 0.039 Uiso 1 1 calc R
C15 C 0.3785(2) 0.2613(4) 0.1837(2) 0.0461(11) Uani 1 1 d .
H15A H 0.4217 0.2758 0.1520 0.069 Uiso 1 1 calc R
H15B H 0.3533 0.3345 0.1954 0.069 Uiso 1 1 calc R
H15C H 0.3402 0.2101 0.1609 0.069 Uiso 1 1 calc R
C16 C 0.4541(2) 0.0927(4) 0.2338(2) 0.0421(11) Uani 1 1 d .
H16A H 0.4958 0.1096 0.2010 0.063 Uiso 1 1 calc R
H16B H 0.4175 0.0372 0.2126 0.063 Uiso 1 1 calc R
H16C H 0.4768 0.0601 0.2768 0.063 Uiso 1 1 calc R
C17 C 0.2680(2) 0.1907(4) 0.47462(18) 0.0347(9) Uani 1 1 d .
H17A H 0.2958 0.2638 0.4874 0.042 Uiso 1 1 calc R
C18 C 0.1798(2) 0.2144(4) 0.4730(2) 0.0454(11) Uani 1 1 d .
H18A H 0.1674 0.2715 0.4368 0.068 Uiso 1 1 calc R
H18B H 0.1640 0.2441 0.5185 0.068 Uiso 1 1 calc R
H18C H 0.1515 0.1427 0.4628 0.068 Uiso 1 1 calc R
C19 C 0.2879(3) 0.0991(4) 0.5310(2) 0.0503(12) Uani 1 1 d .
H19A H 0.2686 0.1249 0.5762 0.075 Uiso 1 1 calc R
H19B H 0.3446 0.0885 0.5342 0.075 Uiso 1 1 calc R
H19C H 0.2629 0.0258 0.5182 0.075 Uiso 1 1 calc R
C20 C 0.4361(2) 0.2891(4) 0.4639(2) 0.0506(12) Uani 1 1 d .
H20A H 0.4181 0.2188 0.4870 0.076 Uiso 1 1 calc R
H20B H 0.4242 0.3561 0.4930 0.076 Uiso 1 1 calc R
H20C H 0.4927 0.2845 0.4573 0.076 Uiso 1 1 calc R
C21 C 0.4124(3) 0.4076(4) 0.3576(3) 0.0539(12) Uani 1 1 d .
H21A H 0.3804 0.4105 0.3146 0.081 Uiso 1 1 calc R
H21B H 0.4678 0.4098 0.3458 0.081 Uiso 1 1 calc R
H21C H 0.4000 0.4739 0.3871 0.081 Uiso 1 1 calc R
C22 C 0.3473(2) 0.2143(3) 0.36738(19) 0.0270(8) Uani 1 1 d .
C23 C 0.1323(2) 0.2536(4) 0.2584(2) 0.0383(10) Uani 1 1 d .
H23A H 0.0776 0.2677 0.2736 0.046 Uiso 1 1 calc R
C24 C 0.1849(3) 0.3524(4) 0.2862(2) 0.0505(12) Uani 1 1 d .
H24A H 0.1856 0.3517 0.3374 0.076 Uiso 1 1 calc R
H24B H 0.1642 0.4264 0.2694 0.076 Uiso 1 1 calc R
H24C H 0.2381 0.3418 0.2695 0.076 Uiso 1 1 calc R
C25 C 0.1333(3) 0.2536(5) 0.1777(2) 0.0633(14) Uani 1 1 d .
H25A H 0.0994 0.1919 0.1597 0.095 Uiso 1 1 calc R
H25B H 0.1869 0.2409 0.1622 0.095 Uiso 1 1 calc R
H25C H 0.1144 0.3281 0.1601 0.095 Uiso 1 1 calc R
C26 C 0.1248(2) -0.1201(4) 0.3850(2) 0.0430(11) Uani 1 1 d .
H26A H 0.0667 -0.1169 0.3785 0.052 Uiso 1 1 calc R
C27 C 0.1439(4) -0.1390(5) 0.4635(2) 0.0743(17) Uani 1 1 d .
H27A H 0.1242 -0.2144 0.4780 0.112 Uiso 1 1 calc R
H27B H 0.1189 -0.0784 0.4909 0.112 Uiso 1 1 calc R
H27C H 0.2006 -0.1360 0.4714 0.112 Uiso 1 1 calc R
C28 C 0.1558(3) -0.2244(4) 0.3438(2) 0.0478(11) Uani 1 1 d .
H28A H 0.1382 -0.2187 0.2949 0.072 Uiso 1 1 calc R
H28B H 0.1358 -0.2958 0.3641 0.072 Uiso 1 1 calc R
H28C H 0.2130 -0.2249 0.3463 0.072 Uiso 1 1 calc R
C29 C -0.0063(3) 0.0701(5) 0.3974(3) 0.0680(16) Uani 1 1 d .
H29A H 0.0322 0.0512 0.4343 0.102 Uiso 1 1 calc R
H29B H -0.0460 0.0094 0.3947 0.102 Uiso 1 1 calc R
H29C H -0.0312 0.1438 0.4081 0.102 Uiso 1 1 calc R
C30 C -0.0179(2) 0.1051(5) 0.2696(3) 0.0688(16) Uani 1 1 d .
H30A H 0.0136 0.1099 0.2275 0.103 Uiso 1 1 calc R
H30B H -0.0442 0.1790 0.2772 0.103 Uiso 1 1 calc R
H30C H -0.0571 0.0441 0.2638 0.103 Uiso 1 1 calc R
C31 C 0.1143(2) 0.0712(4) 0.3254(2) 0.0334(9) Uani 1 1 d .

loop_
_atom_site_aniso_label
_atom_site_aniso_U_11
_atom_site_aniso_U_22
_atom_site_aniso_U_33
_atom_site_aniso_U_23
_atom_site_aniso_U_13
_atom_site_aniso_U_12
Ti 0.0279(3) 0.0192(3) 0.0229(3) 0.0011(3) 0.0018(2) 0.0001(3)
F1 0.0378(13) 0.072(2) 0.0510(15) -0.0089(14) -0.0016(11) -0.0047(12)
F2 0.0568(17) 0.121(3) 0.082(2) -0.024(2) -0.0349(15) 0.0147(18)
F3 0.133(3) 0.083(2) 0.0403(16) -0.0097(16) -0.0429(16) 0.030(2)
F4 0.130(2) 0.0596(19) 0.0292(15) 0.0017(13) 0.0117(15) -0.0086(18)
F5 0.0599(16) 0.0535(17) 0.0439(15) -0.0043(12) 0.0139(12) -0.0161(13)
N1 0.0308(15) 0.0261(17) 0.0245(15) 0.0009(15) -0.0025(12) 0.0031(14)
N2 0.0320(16) 0.0232(18) 0.0265(16) 0.0019(13) -0.0037(12) 0.0048(13)
N3 0.0410(18) 0.0254(19) 0.0338(18) -0.0062(15) -0.0013(14) 0.0073(15)
N4 0.0281(15) 0.0213(17) 0.0269(17) 0.0050(14) 0.0029(12) -0.0036(13)
N5 0.0358(17) 0.0225(17) 0.0239(16) 0.0015(14) 0.0026(13) -0.0019(14)
N6 0.0449(19) 0.0270(19) 0.038(2) -0.0021(16) -0.0015(15) -0.0084(16)
N7 0.0293(16) 0.0269(18) 0.0339(18) 0.0042(15) 0.0042(13) 0.0044(14)
N8 0.0334(16) 0.0274(19) 0.0324(18) 0.0025(15) 0.0069(13) -0.0034(14)
N9 0.0277(17) 0.055(3) 0.064(2) 0.000(2) 0.0119(16) 0.0010(17)
C1 0.043(2) 0.039(3) 0.035(2) -0.005(2) -0.0014(18) 0.006(2)
C2 0.049(3) 0.054(3) 0.055(3) -0.012(3) -0.024(2) 0.015(2)
C3 0.093(4) 0.046(3) 0.031(3) -0.008(2) -0.021(3) 0.012(3)
C4 0.085(3) 0.028(3) 0.029(2) 0.0012(19) 0.005(2) 0.003(2)
C5 0.051(2) 0.027(2) 0.032(2) 0.0003(18) 0.0025(18) 0.0020(19)
C6 0.038(2) 0.026(2) 0.027(2) -0.0029(18) -0.0039(16) 0.0062(18)
C7 0.039(2) 0.030(2) 0.032(2) -0.0013(18) -0.0068(17) 0.0112(18)
C8 0.069(3) 0.034(3) 0.057(3) 0.007(2) -0.020(2) 0.008(2)
C9 0.050(2) 0.042(3) 0.041(2) -0.001(2) -0.0163(19) 0.013(2)
C10 0.053(2) 0.025(2) 0.044(3) -0.0085(19) -0.011(2) 0.006(2)
C11 0.114(5) 0.167(8) 0.126(6) -0.104(6) 0.064(5) -0.092(6)
C12 0.068(4) 0.153(7) 0.102(5) -0.090(5) 0.028(3) -0.039(4)
C13 0.0277(19) 0.027(2) 0.026(2) 0.0018(17) 0.0015(15) -0.0014(17)
C14 0.031(2) 0.031(2) 0.036(2) 0.0005(19) 0.0076(16) -0.0036(17)
C15 0.046(2) 0.054(3) 0.039(2) 0.010(2) 0.0132(19) 0.000(2)
C16 0.037(2) 0.042(3) 0.047(3) 0.001(2) 0.0122(18) -0.0015(19)
C17 0.052(2) 0.029(2) 0.023(2) -0.0036(17) 0.0042(17) -0.0029(19)
C18 0.057(3) 0.045(3) 0.035(2) -0.010(2) 0.0135(19) 0.004(2)
C19 0.081(3) 0.046(3) 0.025(2) 0.004(2) 0.002(2) 0.003(3)
C20 0.053(3) 0.054(3) 0.044(3) -0.009(2) -0.013(2) -0.006(2)
C21 0.070(3) 0.028(3) 0.063(3) 0.000(2) 0.010(2) -0.017(2)
C22 0.0296(19) 0.0164(19) 0.035(2) 0.0031(17) -0.0041(16) 0.0019(16)
C23 0.035(2) 0.035(2) 0.045(2) 0.011(2) 0.0037(17) 0.0089(19)
C24 0.058(3) 0.032(3) 0.062(3) 0.017(2) 0.003(2) 0.007(2)
C25 0.082(3) 0.061(4) 0.047(3) 0.018(3) -0.005(2) 0.021(3)
C26 0.049(2) 0.033(3) 0.048(3) 0.003(2) 0.013(2) -0.012(2)
C27 0.141(5) 0.041(3) 0.042(3) 0.006(2) 0.030(3) -0.022(3)
C28 0.065(3) 0.034(3) 0.045(3) 0.000(2) 0.005(2) -0.011(2)
C29 0.049(3) 0.066(4) 0.090(4) -0.010(3) 0.036(3) -0.010(3)
C30 0.033(2) 0.068(4) 0.104(4) 0.000(3) -0.015(3) 0.001(2)
C31 0.0301(19) 0.035(3) 0.035(2) -0.0042(19) 0.0055(16) -0.0016(18)

loop_
_atom_type_symbol
_atom_type_description
_atom_type_scat_dispersion_real
_atom_type_scat_dispersion_imag
_atom_type_scat_source
C C 0.0033 0.0016 'International Tables Vol C Tables 4.2.6.8 and 6.1.1.4'
H H 0.0000 0.0000 'International Tables Vol C Tables 4.2.6.8 and 6.1.1.4'
N N 0.0061 0.0033 'International Tables Vol C Tables 4.2.6.8 and 6.1.1.4'
Ti Ti 0.2776 0.4457 'International Tables Vol C Tables 4.2.6.8 and 6.1.1.4'
F F 0.0171 0.0103 'International Tables Vol C Tables 4.2.6.8 and 6.1.1.4'

loop_
_geom_angle_atom_site_label_1
_geom_angle_atom_site_label_2
_geom_angle_atom_site_label_3
_geom_angle
N2 Ti N1 66.27(12)
N2 Ti N8 105.75(13)
N1 Ti N8 98.67(12)
N2 Ti N5 105.55(12)
N1 Ti N5 164.51(11)
N8 Ti N5 96.24(12)
N2 Ti N4 99.42(12)
N1 Ti N4 103.53(12)
N8 Ti N4 151.53(13)
N5 Ti N4 63.82(11)
N2 Ti N7 153.41(12)
N1 Ti N7 90.23(12)
N8 Ti N7 64.00(12)
N5 Ti N7 100.11(12)
N4 Ti N7 98.04(12)
N2 Ti C22 103.59(12)
N1 Ti C22 134.52(12)
N8 Ti C22 126.15(12)
N5 Ti C22 32.00(11)
N4 Ti C22 31.85(11)
N7 Ti C22 101.85(12)
N2 Ti C31 133.61(13)
N1 Ti C31 95.16(12)
N8 Ti C31 32.26(12)
N5 Ti C31 99.70(12)
N4 Ti C31 126.72(13)
N7 Ti C31 31.74(12)
C22 Ti C31 117.88(12)
N2 Ti C13 33.04(11)
N1 Ti C13 33.27(11)
N8 Ti C13 103.28(12)
N5 Ti C13 137.68(11)
N4 Ti C13 105.07(12)
N7 Ti C13 122.18(11)
C22 Ti C13 125.07(11)
C31 Ti C13 116.76(12)
C6 N1 C13 125.4(3)
C6 N1 Ti 141.0(3)
C13 N1 Ti 93.5(2)
C13 N2 C7 116.7(3)
C13 N2 Ti 98.4(2)
C7 N2 Ti 144.6(2)
C13 N3 C10 123.9(3)
C22 N4 C14 123.1(3)
C22 N4 Ti 91.9(2)
C14 N4 Ti 137.0(2)
C22 N5 C17 122.2(3)
C22 N5 Ti 92.8(2)
C17 N5 Ti 141.2(2)
C22 N6 C21 122.6(3)
C22 N6 C20 122.1(3)
C21 N6 C20 115.2(3)
C31 N7 C23 123.8(3)
C31 N7 Ti 91.2(2)
C23 N7 Ti 141.2(2)
C31 N8 C26 122.4(3)
C31 N8 Ti 92.9(2)
C26 N8 Ti 138.0(3)
C31 N9 C29 121.9(4)
C31 N9 C30 122.5(4)
C29 N9 C30 115.4(4)
F1 C1 C2 117.1(4)
F1 C1 C6 119.8(3)
C2 C1 C6 123.1(4)
F2 C2 C3 120.5(4)
F2 C2 C1 119.2(4)
C3 C2 C1 120.3(4)
F3 C3 C4 120.7(5)
F3 C3 C2 120.5(5)
C4 C3 C2 118.8(4)
F4 C4 C3 119.6(4)
F4 C4 C5 119.8(4)
C3 C4 C5 120.6(4)
F5 C5 C4 118.0(4)
F5 C5 C6 118.7(3)
C4 C5 C6 123.3(4)
N1 C6 C1 121.7(3)
N1 C6 C5 124.4(3)
C1 C6 C5 113.8(3)
N2 C7 C8 113.0(3)
N2 C7 C9 109.8(3)
C8 C7 C9 110.6(3)
C11 C10 N3 111.7(4)
C11 C10 C12 110.2(5)
N3 C10 C12 109.8(3)
N3 C13 N1 135.9(3)
N3 C13 N2 122.4(3)
N1 C13 N2 101.7(3)
N3 C13 Ti 170.3(3)
N1 C13 Ti 53.20(17)
N2 C13 Ti 48.57(17)
N4 C14 C16 112.2(3)
N4 C14 C15 109.2(3)
C16 C14 C15 110.6(3)
N5 C17 C18 112.2(3)
N5 C17 C19 109.7(3)
C18 C17 C19 109.8(3)
N4 C22 N5 111.4(3)
N4 C22 N6 124.3(3)
N5 C22 N6 124.3(3)
N4 C22 Ti 56.28(17)
N5 C22 Ti 55.16(17)
N6 C22 Ti 177.7(3)
N7 C23 C24 111.4(3)
N7 C23 C25 110.3(4)
C24 C23 C25 109.0(4)
N8 C26 C28 112.2(3)
N8 C26 C27 110.7(4)
C28 C26 C27 108.5(4)
N7 C31 N8 111.9(3)
N7 C31 N9 125.0(4)
N8 C31 N9 123.2(4)
N7 C31 Ti 57.03(18)
N8 C31 Ti 54.83(18)
N9 C31 Ti 178.0(3)

loop_
_geom_bond_atom_site_label_1
_geom_bond_atom_site_label_2
_geom_bond_distance
Ti N2 1.947(3)
Ti N1 2.060(3)
Ti N8 2.071(3)
Ti N5 2.078(3)
Ti N4 2.104(3)
Ti N7 2.123(3)
Ti C22 2.528(4)
Ti C31 2.530(4)
Ti C13 2.568(4)
F1 C1 1.347(5)
F2 C2 1.347(5)
F3 C3 1.347(5)
F4 C4 1.348(5)
F5 C5 1.348(4)
N1 C6 1.392(4)
N1 C13 1.412(4)
N2 C13 1.416(4)
N2 C7 1.486(4)
N3 C13 1.268(5)
N3 C10 1.464(5)
N4 C22 1.335(5)
N4 C14 1.479(4)
N5 C22 1.341(4)
N5 C17 1.483(5)
N6 C22 1.389(5)
N6 C21 1.446(5)
N6 C20 1.465(5)
N7 C31 1.331(5)
N7 C23 1.471(5)
N8 C31 1.352(5)
N8 C26 1.470(5)
N9 C31 1.381(5)
N9 C29 1.454(6)
N9 C30 1.455(6)
C1 C2 1.387(5)
C1 C6 1.395(5)
C2 C3 1.366(7)
C3 C4 1.362(6)
C4 C5 1.374(6)
C5 C6 1.402(5)
C7 C8 1.510(6)
C7 C9 1.525(5)
C10 C11 1.452(7)
C10 C12 1.486(7)
C14 C16 1.515(6)
C14 C15 1.522(5)
C17 C18 1.519(5)
C17 C19 1.532(5)
C23 C24 1.528(6)
C23 C25 1.531(6)
C26 C28 1.529(6)
C26 C27 1.532(6)

loop_
_geom_torsion_atom_site_label_1
_geom_torsion_atom_site_label_2
_geom_torsion_atom_site_label_3
_geom_torsion_atom_site_label_4
_geom_torsion
N2 Ti N1 C6 -176.2(4)
N8 Ti N1 C6 80.4(4)
N5 Ti N1 C6 -115.5(5)
N4 Ti N1 C6 -81.7(4)
N7 Ti N1 C6 16.6(4)
C22 Ti N1 C6 -90.3(4)
C31 Ti N1 C6 48.1(4)
C13 Ti N1 C6 -178.6(5)
N2 Ti N1 C13 2.5(2)
N8 Ti N1 C13 -101.0(2)
N5 Ti N1 C13 63.1(5)
N4 Ti N1 C13 96.9(2)
N7 Ti N1 C13 -164.7(2)
C22 Ti N1 C13 88.3(2)
C31 Ti N1 C13 -133.3(2)
N1 Ti N2 C13 -2.5(2)
N8 Ti N2 C13 90.2(2)
N5 Ti N2 C13 -168.5(2)
N4 Ti N2 C13 -103.2(2)
N7 Ti N2 C13 27.2(4)
C22 Ti N2 C13 -135.5(2)
C31 Ti N2 C13 71.1(3)
N1 Ti N2 C7 170.7(5)
N8 Ti N2 C7 -96.6(4)
N5 Ti N2 C7 4.6(5)
N4 Ti N2 C7 69.9(4)
N7 Ti N2 C7 -159.7(4)
C22 Ti N2 C7 37.7(5)
C31 Ti N2 C7 -115.8(4)
C13 Ti N2 C7 173.1(6)
N2 Ti N4 C22 -100.6(2)
N1 Ti N4 C22 -168.3(2)
N8 Ti N4 C22 51.4(3)
N5 Ti N4 C22 2.16(19)
N7 Ti N4 C22 99.5(2)
C31 Ti N4 C22 84.5(2)
C13 Ti N4 C22 -134.0(2)
N2 Ti N4 C14 46.2(3)
N1 Ti N4 C14 -21.5(3)
N8 Ti N4 C14 -161.8(3)
N5 Ti N4 C14 149.0(4)
N7 Ti N4 C14 -113.7(3)
C22 Ti N4 C14 146.8(4)
C31 Ti N4 C14 -128.6(3)
C13 Ti N4 C14 12.8(3)
N2 Ti N5 C22 90.9(2)
N1 Ti N5 C22 34.9(6)
N8 Ti N5 C22 -160.8(2)
N4 Ti N5 C22 -2.16(19)
N7 Ti N5 C22 -96.2(2)
C31 Ti N5 C22 -128.4(2)
C13 Ti N5 C22 81.6(3)
N2 Ti N5 C17 -113.2(4)
N1 Ti N5 C17 -169.1(4)
N8 Ti N5 C17 -4.9(4)
N4 Ti N5 C17 153.8(4)
N7 Ti N5 C17 59.7(4)
C22 Ti N5 C17 155.9(5)
C31 Ti N5 C17 27.5(4)
C13 Ti N5 C17 -122.5(4)
N2 Ti N7 C31 72.5(4)
N1 Ti N7 C31 99.5(2)
N8 Ti N7 C31 -0.1(2)
N5 Ti N7 C31 -92.1(2)
N4 Ti N7 C31 -156.8(2)
C22 Ti N7 C31 -124.7(2)
C13 Ti N7 C31 89.7(2)
N2 Ti N7 C23 -131.5(4)
N1 Ti N7 C23 -104.5(4)
N8 Ti N7 C23 155.9(4)
N5 Ti N7 C23 63.9(4)
N4 Ti N7 C23 -0.8(4)
C22 Ti N7 C23 31.3(4)
C31 Ti N7 C23 156.0(5)
C13 Ti N7 C23 -114.4(4)
N2 Ti N8 C31 -153.6(2)
N1 Ti N8 C31 -85.9(2)
N5 Ti N8 C31 98.3(2)
N4 Ti N8 C31 55.1(3)
N7 Ti N8 C31 0.1(2)
C22 Ti N8 C31 85.9(2)
C13 Ti N8 C31 -119.5(2)
N2 Ti N8 C26 -4.4(4)
N1 Ti N8 C26 63.2(4)
N5 Ti N8 C26 -112.5(4)
N4 Ti N8 C26 -155.7(3)
N7 Ti N8 C26 149.2(4)
C22 Ti N8 C26 -125.0(4)
C31 Ti N8 C26 149.2(5)
C13 Ti N8 C26 29.6(4)
F1 C1 C2 F2 0.5(7)
C6 C1 C2 F2 178.4(4)
F1 C1 C2 C3 -177.5(4)
C6 C1 C2 C3 0.4(7)
F2 C2 C3 F3 1.9(8)
C1 C2 C3 F3 179.8(4)
F2 C2 C3 C4 -178.5(4)
C1 C2 C3 C4 -0.5(8)
F3 C3 C4 F4 -1.1(7)
C2 C3 C4 F4 179.2(4)
F3 C3 C4 C5 179.6(4)
C2 C3 C4 C5 0.0(7)
F4 C4 C5 F5 -0.7(6)
C3 C4 C5 F5 178.6(4)
F4 C4 C5 C6 -178.6(4)
C3 C4 C5 C6 0.7(7)
C13 N1 C6 C1 114.2(4)
Ti N1 C6 C1 -67.5(6)
C13 N1 C6 C5 -68.2(5)
Ti N1 C6 C5 110.1(4)
F1 C1 C6 N1 -4.1(6)
C2 C1 C6 N1 178.0(4)
F1 C1 C6 C5 178.1(4)
C2 C1 C6 C5 0.2(6)
F5 C5 C6 N1 3.7(6)
C4 C5 C6 N1 -178.5(4)
F5 C5 C6 C1 -178.6(4)
C4 C5 C6 C1 -0.8(6)
C13 N2 C7 C8 -79.4(4)
Ti N2 C7 C8 108.2(5)
C13 N2 C7 C9 156.6(3)
Ti N2 C7 C9 -15.8(6)
C13 N3 C10 C11 -89.1(6)
C13 N3 C10 C12 148.3(5)
C10 N3 C13 N1 -7.2(7)
C10 N3 C13 N2 171.4(3)
C10 N3 C13 Ti 151.4(15)
C6 N1 C13 N3 -5.5(7)
Ti N1 C13 N3 175.6(4)
C6 N1 C13 N2 175.8(3)
Ti N1 C13 N2 -3.2(3)
C6 N1 C13 Ti 178.9(4)
C7 N2 C13 N3 8.8(5)
Ti N2 C13 N3 -175.6(3)
C7 N2 C13 N1 -172.2(3)
Ti N2 C13 N1 3.4(3)
C7 N2 C13 Ti -175.6(4)
N2 Ti C13 N3 22.6(16)
N1 Ti C13 N3 -161.5(18)
N8 Ti C13 N3 -75.9(17)
N5 Ti C13 N3 39.2(17)
N4 Ti C13 N3 106.7(16)
N7 Ti C13 N3 -143.4(16)
C22 Ti C13 N3 79.1(17)
C31 Ti C13 N3 -107.3(16)
N2 Ti C13 N1 -175.9(3)
N8 Ti C13 N1 85.6(2)
N5 Ti C13 N1 -159.3(2)
N4 Ti C13 N1 -91.8(2)
N7 Ti C13 N1 18.1(2)
C22 Ti C13 N1 -119.5(2)
C31 Ti C13 N1 54.2(2)
N1 Ti C13 N2 175.9(3)
N8 Ti C13 N2 -98.6(2)
N5 Ti C13 N2 16.6(3)
N4 Ti C13 N2 84.1(2)
N7 Ti C13 N2 -166.0(2)
C22 Ti C13 N2 56.4(2)
C31 Ti C13 N2 -129.9(2)
C22 N4 C14 C16 105.9(4)
Ti N4 C14 C16 -33.3(5)
C22 N4 C14 C15 -131.1(4)
Ti N4 C14 C15 89.7(4)
C22 N5 C17 C18 114.9(4)
Ti N5 C17 C18 -36.3(6)
C22 N5 C17 C19 -122.8(4)
Ti N5 C17 C19 86.0(4)
C14 N4 C22 N5 -156.7(3)
Ti N4 C22 N5 -3.2(3)
C14 N4 C22 N6 23.8(5)
Ti N4 C22 N6 177.3(3)
C14 N4 C22 Ti -153.5(4)
C17 N5 C22 N4 -159.1(3)
Ti N5 C22 N4 3.3(3)
C17 N5 C22 N6 20.3(5)
Ti N5 C22 N6 -177.3(3)
C17 N5 C22 Ti -162.4(4)
C21 N6 C22 N4 37.2(6)
C20 N6 C22 N4 -140.7(4)
C21 N6 C22 N5 -142.2(4)
C20 N6 C22 N5 39.9(5)
C21 N6 C22 Ti 141(7)
C20 N6 C22 Ti -37(8)
N2 Ti C22 N4 86.0(2)
N1 Ti C22 N4 16.1(3)
N8 Ti C22 N4 -152.5(2)
N5 Ti C22 N4 -176.3(3)
N7 Ti C22 N4 -86.2(2)
C31 Ti C22 N4 -115.5(2)
C13 Ti C22 N4 58.1(2)
N2 Ti C22 N5 -97.7(2)
N1 Ti C22 N5 -167.6(2)
N8 Ti C22 N5 23.8(3)
N4 Ti C22 N5 176.3(3)
N7 Ti C22 N5 90.2(2)
C31 Ti C22 N5 60.9(2)
C13 Ti C22 N5 -125.5(2)
N2 Ti C22 N6 -19(7)
N1 Ti C22 N6 -89(7)
N8 Ti C22 N6 102(7)
N5 Ti C22 N6 78(7)
N4 Ti C22 N6 -105(7)
N7 Ti C22 N6 168(7)
C31 Ti C22 N6 139(7)
C13 Ti C22 N6 -47(7)
C31 N7 C23 C24 119.2(4)
Ti N7 C23 C24 -31.5(6)
C31 N7 C23 C25 -119.6(4)
Ti N7 C23 C25 89.6(5)
C31 N8 C26 C28 110.4(4)
Ti N8 C26 C28 -32.3(5)
C31 N8 C26 C27 -128.3(4)
Ti N8 C26 C27 89.1(5)
C23 N7 C31 N8 -162.0(3)
Ti N7 C31 N8 0.1(3)
C23 N7 C31 N9 18.5(6)
Ti N7 C31 N9 -179.4(4)
C23 N7 C31 Ti -162.1(4)
C26 N8 C31 N7 -156.1(3)
Ti N8 C31 N7 -0.1(3)
C26 N8 C31 N9 23.4(6)
Ti N8 C31 N9 179.4(3)
C26 N8 C31 Ti -156.0(4)
C29 N9 C31 N7 -136.4(4)
C30 N9 C31 N7 38.5(6)
C29 N9 C31 N8 44.1(6)
C30 N9 C31 N8 -141.0(4)
C29 N9 C31 Ti 58(9)
C30 N9 C31 Ti -128(8)
N2 Ti C31 N7 -143.9(2)
N1 Ti C31 N7 -82.0(2)
N8 Ti C31 N7 179.9(4)
N5 Ti C31 N7 93.6(2)
N4 Ti C31 N7 29.1(3)
C22 Ti C31 N7 65.6(2)
C13 Ti C31 N7 -108.6(2)
N2 Ti C31 N8 36.2(3)
N1 Ti C31 N8 98.1(2)
N5 Ti C31 N8 -86.3(2)
N4 Ti C31 N8 -150.8(2)
N7 Ti C31 N8 -179.9(4)
C22 Ti C31 N8 -114.3(2)
C13 Ti C31 N8 71.5(2)
N2 Ti C31 N9 22(8)
N1 Ti C31 N9 84(8)
N8 Ti C31 N9 -14(8)
N5 Ti C31 N9 -100(8)
N4 Ti C31 N9 -165(8)
N7 Ti C31 N9 166(9)
C22 Ti C31 N9 -128(8)
C13 Ti C31 N9 58(8)
